data_4128282
loop_
_publ_author_name
'Tolentino, Daniel R.'
'Neale, Samuel E.'
'Isaac, Connie J.'
'Macgregor, Stuart A.'
'Whittlesey, Michael K.'
'Jazzar, Rodolphe'
'Bertrand, Guy'

_publ_section_title
;
 Reductive Elimination at Carbon under Steric Control.
;
_journal_issue 25
_journal_name_full 'Journal of the American Chemical Society'
_journal_page_first 9823
_journal_page_last 9826
_journal_paper_doi 10.1021/jacs.9b04957
_journal_volume 141
_journal_year 2019
_chemical_formula_moiety 'C28 H43 N O2'
_chemical_formula_sum 'C28 H43 N O2'
_chemical_formula_weight 425.63
_space_group_crystal_system monoclinic
_space_group_IT_number 14
_space_group_name_Hall '-P 2yn'
_space_group_name_H-M_alt 'P 1 21/n 1'
_symmetry_space_group_name_Hall '-P 2yn'
_symmetry_space_group_name_H-M 'P 1 21/n 1'
_atom_sites_solution_hydrogens geom
_audit_creation_date 2019-05-07
_audit_creation_method
;
Olex2 1.2-beta
(compiled 2018.05.29 svn.r3508 for OlexSys, GUI svn.r5506)
;
_cell_angle_alpha 90
_cell_angle_beta 101.346(8)
_cell_angle_gamma 90
_cell_formula_units_Z 4
_cell_length_a 9.595(5)
_cell_length_b 18.456(9)
_cell_length_c 13.848(6)
_cell_measurement_reflns_used 1815
_cell_measurement_temperature 100.0
_cell_measurement_theta_max 65.45
_cell_measurement_theta_min 4.79
_cell_volume 2404(2)
_computing_cell_refinement 'SAINT V8.38A (?, 2016)'
_computing_data_reduction 'SAINT V8.38A (?, 2016)'
_computing_molecular_graphics 'Olex2 (Dolomanov et al., 2009)'
_computing_publication_material 'Olex2 (Dolomanov et al., 2009)'
_computing_structure_refinement 'XL (Sheldrick, 2008)'
_diffrn_ambient_temperature 100.0
_diffrn_detector 'Bruker APEX2 area detector'
_diffrn_detector_area_resol_mean 7.9
_diffrn_detector_type 'CCD area detector'
_diffrn_measured_fraction_theta_full 1.000
_diffrn_measured_fraction_theta_max 0.998
_diffrn_measurement_device 'three-circle diffractometer'
_diffrn_measurement_device_type 'Bruker SMART APEX2 area detector'
_diffrn_measurement_method '\w and \f scans'
_diffrn_radiation_monochromator 'mirror optics'
_diffrn_radiation_probe x-ray
_diffrn_radiation_type CuK\a
_diffrn_radiation_wavelength 1.54178
_diffrn_reflns_av_R_equivalents 0.1272
_diffrn_reflns_av_unetI/netI 0.0549
_diffrn_reflns_Laue_measured_fraction_full 1.000
_diffrn_reflns_Laue_measured_fraction_max 0.998
_diffrn_reflns_limit_h_max 11
_diffrn_reflns_limit_h_min -11
_diffrn_reflns_limit_k_max 22
_diffrn_reflns_limit_k_min -22
_diffrn_reflns_limit_l_max 16
_diffrn_reflns_limit_l_min -16
_diffrn_reflns_number 37347
_diffrn_reflns_point_group_measured_fraction_full 1.000
_diffrn_reflns_point_group_measured_fraction_max 0.998
_diffrn_reflns_theta_full 67.679
_diffrn_reflns_theta_max 68.343
_diffrn_reflns_theta_min 4.042
_diffrn_source 'microfocus sealed X-ray tube'
_diffrn_source_type 'Incoatec I\ms'
_diffrn_standards_number 0
_exptl_absorpt_coefficient_mu 0.553
_exptl_absorpt_correction_T_max 0.7531
_exptl_absorpt_correction_T_min 0.6341
_exptl_absorpt_correction_type multi-scan
_exptl_absorpt_process_details
'SADABS-2016/2 (Bruker,2016/2) was used for absorption correction. wR2(int) was 0.0830 before and 0.0640 after correction. The Ratio of minimum to maximum transmission is 0.8420. The \l/2 correction factor is Not present.'
_exptl_crystal_colour colourless
_exptl_crystal_colour_primary colourless
_exptl_crystal_density_diffrn 1.176
_exptl_crystal_description block
_exptl_crystal_F_000 936
_exptl_crystal_size_max 0.5
_exptl_crystal_size_mid 0.05
_exptl_crystal_size_min 0.05
_refine_diff_density_max 0.279
_refine_diff_density_min -0.223
_refine_diff_density_rms 0.048
_refine_ls_extinction_method none
_refine_ls_goodness_of_fit_ref 1.049
_refine_ls_hydrogen_treatment constr
_refine_ls_matrix_type full
_refine_ls_number_parameters 289
_refine_ls_number_reflns 4396
_refine_ls_number_restraints 0
_refine_ls_restrained_S_all 1.049
_refine_ls_R_factor_all 0.0903
_refine_ls_R_factor_gt 0.0553
_refine_ls_shift/su_max 0.000
_refine_ls_shift/su_mean 0.000
_refine_ls_structure_factor_coef Fsqd
_refine_ls_weighting_details 'w=1/[\s^2^(Fo^2^)+(0.0463P)^2^+1.6018P] where P=(Fo^2^+2Fc^2^)/3'
_refine_ls_weighting_scheme calc
_refine_ls_wR_factor_gt 0.1172
_refine_ls_wR_factor_ref 0.1323
_reflns_Friedel_coverage 0.000
_reflns_number_gt 3037
_reflns_number_total 4396
_reflns_threshold_expression 'I > 2\s(I)'
_cod_data_source_file 5_MenthCAACCO2.cif
_cod_data_source_block 5_menthcaacco2
_cod_original_cell_volume 2404.4(19)
_cod_database_code 4128282
_shelx_shelxl_version_number 2018/3
_shelx_space_group_comment
;
The symmetry employed for this shelxl refinement is uniquely defined
by the following loop, which should always be used as a source of
symmetry information in preference to the above space-group names.
They are only intended as comments.
;
_shelx_estimated_absorpt_t_max 0.973
_shelx_estimated_absorpt_t_min 0.769
_olex2_refinement_description
;
1. Fixed Uiso
 At 1.2 times of:
  All C(H) groups, All C(H,H) groups
 At 1.5 times of:
  All C(H,H,H) groups
2.a Ternary CH refined with riding coordinates:
 C8(H8), C11(H11), C13(H13), C23(H23), C26(H26)
2.b Secondary CH2 refined with riding coordinates:
 C4(H4A,H4B), C9(H9A,H9B), C10(H10A,H10B), C12(H12A,H12B)
2.c Aromatic/amide H refined with riding coordinates:
 C19(H19), C20(H20), C21(H21)
2.d Idealised Me refined as rotating group:
 C6(H6A,H6B,H6C), C7(H7A,H7B,H7C), C14(H14A,H14B,H14C), C15(H15A,H15B,H15C),
 C16(H16A,H16B,H16C), C24(H24A,H24B,H24C), C25(H25A,H25B,H25C), C27(H27A,H27B,
 H27C), C28(H28A,H28B,H28C)
;
_olex2_submission_special_instructions 'No special instructions were received'

loop_
_space_group_symop_operation_xyz
'x, y, z'
'-x+1/2, y+1/2, -z+1/2'
'-x, -y, -z'
'x-1/2, -y-1/2, z-1/2'

loop_
_atom_site_label
_atom_site_type_symbol
_atom_site_fract_x
_atom_site_fract_y
_atom_site_fract_z
_atom_site_U_iso_or_equiv
_atom_site_adp_type
_atom_site_occupancy
_atom_site_site_symmetry_order
_atom_site_calc_flag
_atom_site_refinement_flags_posn
O1 O 0.60869(18) 0.66925(9) 0.49698(13) 0.0311(4) Uani 1 1 d .
O2 O 0.4432(2) 0.68265(10) 0.59122(12) 0.0363(5) Uani 1 1 d .
N1 N 0.37030(19) 0.77527(9) 0.39817(13) 0.0165(4) Uani 1 1 d .
C1 C 0.3842(2) 0.70692(11) 0.42078(15) 0.0174(5) Uani 1 1 d .
C2 C 0.4896(3) 0.68363(12) 0.51433(17) 0.0242(5) Uani 1 1 d .
C3 C 0.3022(2) 0.65807(12) 0.34144(16) 0.0197(5) Uani 1 1 d .
C4 C 0.2244(3) 0.71365(12) 0.26480(16) 0.0218(5) Uani 1 1 d .
H4A H 0.247296 0.703779 0.199385 0.026 Uiso 1 1 calc R
H4B H 0.120309 0.709131 0.259116 0.026 Uiso 1 1 calc R
C5 C 0.2724(2) 0.79048(12) 0.29832(16) 0.0187(5) Uani 1 1 d .
C6 C 0.1493(2) 0.83891(13) 0.31106(17) 0.0238(5) Uani 1 1 d .
H6A H 0.094551 0.815234 0.354879 0.036 Uiso 1 1 calc GR
H6B H 0.087668 0.847466 0.246761 0.036 Uiso 1 1 calc GR
H6C H 0.186261 0.885266 0.339768 0.036 Uiso 1 1 calc GR
C7 C 0.3540(3) 0.82675(13) 0.22795(17) 0.0256(5) Uani 1 1 d .
H7A H 0.391337 0.873399 0.255394 0.038 Uiso 1 1 calc GR
H7B H 0.290268 0.834683 0.164297 0.038 Uiso 1 1 calc GR
H7C H 0.433029 0.795544 0.218810 0.038 Uiso 1 1 calc GR
C8 C 0.1967(2) 0.60254(12) 0.37312(17) 0.0226(5) Uani 1 1 d .
H8 H 0.146358 0.580731 0.309680 0.027 Uiso 1 1 calc R
C9 C 0.2732(3) 0.53834(12) 0.43069(17) 0.0248(5) Uani 1 1 d .
H9A H 0.333663 0.556196 0.492373 0.030 Uiso 1 1 calc R
H9B H 0.201916 0.504751 0.448616 0.030 Uiso 1 1 calc R
C10 C 0.3647(3) 0.49786(13) 0.37078(18) 0.0253(5) Uani 1 1 d .
H10A H 0.304299 0.479566 0.309334 0.030 Uiso 1 1 calc R
H10B H 0.409631 0.455696 0.408887 0.030 Uiso 1 1 calc R
C11 C 0.4800(3) 0.54728(12) 0.34532(17) 0.0241(5) Uani 1 1 d .
H11 H 0.543747 0.562700 0.408016 0.029 Uiso 1 1 calc R
C12 C 0.4125(3) 0.61466(12) 0.29215(17) 0.0237(5) Uani 1 1 d .
H12A H 0.363707 0.600055 0.225221 0.028 Uiso 1 1 calc R
H12B H 0.489891 0.648316 0.284396 0.028 Uiso 1 1 calc R
C13 C 0.0761(3) 0.63429(13) 0.41932(19) 0.0290(6) Uani 1 1 d .
H13 H 0.052559 0.683386 0.390077 0.035 Uiso 1 1 calc R
C14 C 0.1116(3) 0.64292(16) 0.5312(2) 0.0364(6) Uani 1 1 d .
H14A H 0.126857 0.595056 0.562097 0.055 Uiso 1 1 calc GR
H14B H 0.032567 0.667163 0.553349 0.055 Uiso 1 1 calc GR
H14C H 0.198029 0.672076 0.549872 0.055 Uiso 1 1 calc GR
C15 C -0.0576(3) 0.58732(16) 0.3927(2) 0.0354(6) Uani 1 1 d .
H15A H -0.083224 0.581848 0.320967 0.053 Uiso 1 1 calc GR
H15B H -0.136114 0.610560 0.416711 0.053 Uiso 1 1 calc GR
H15C H -0.039121 0.539500 0.423268 0.053 Uiso 1 1 calc GR
C16 C 0.5693(3) 0.50805(13) 0.28220(19) 0.0300(6) Uani 1 1 d .
H16A H 0.510295 0.496853 0.217778 0.045 Uiso 1 1 calc GR
H16B H 0.606417 0.462963 0.314850 0.045 Uiso 1 1 calc GR
H16C H 0.648705 0.539089 0.273325 0.045 Uiso 1 1 calc GR
C17 C 0.4463(2) 0.83260(11) 0.46115(16) 0.0183(5) Uani 1 1 d .
C18 C 0.5840(2) 0.85208(11) 0.45027(16) 0.0202(5) Uani 1 1 d .
C19 C 0.6520(3) 0.90751(12) 0.51195(17) 0.0239(5) Uani 1 1 d .
H19 H 0.744507 0.922609 0.505910 0.029 Uiso 1 1 calc R
C20 C 0.5873(3) 0.94028(12) 0.58073(17) 0.0265(5) Uani 1 1 d .
H20 H 0.634838 0.977996 0.620944 0.032 Uiso 1 1 calc R
C21 C 0.4539(3) 0.91858(12) 0.59148(17) 0.0237(5) Uani 1 1 d .
H21 H 0.411445 0.941301 0.640061 0.028 Uiso 1 1 calc R
C22 C 0.3790(2) 0.86393(12) 0.53278(16) 0.0213(5) Uani 1 1 d .
C23 C 0.2350(3) 0.84209(13) 0.55401(17) 0.0263(5) Uani 1 1 d .
H23 H 0.193550 0.804047 0.505340 0.032 Uiso 1 1 calc R
C24 C 0.1319(3) 0.90655(15) 0.5427(2) 0.0340(6) Uani 1 1 d .
H24A H 0.171567 0.944947 0.588842 0.051 Uiso 1 1 calc GR
H24B H 0.040427 0.890748 0.556794 0.051 Uiso 1 1 calc GR
H24C H 0.117733 0.925087 0.475124 0.051 Uiso 1 1 calc GR
C25 C 0.2505(3) 0.80981(14) 0.65814(18) 0.0348(6) Uani 1 1 d .
H25A H 0.317866 0.769307 0.665552 0.052 Uiso 1 1 calc GR
H25B H 0.157824 0.792414 0.667949 0.052 Uiso 1 1 calc GR
H25C H 0.285796 0.847155 0.707182 0.052 Uiso 1 1 calc GR
C26 C 0.6675(3) 0.81792(13) 0.37931(18) 0.0257(5) Uani 1 1 d .
H26 H 0.606938 0.779661 0.340707 0.031 Uiso 1 1 calc R
C27 C 0.8044(3) 0.78226(14) 0.4341(2) 0.0360(6) Uani 1 1 d .
H27A H 0.868379 0.819509 0.468404 0.054 Uiso 1 1 calc GR
H27B H 0.850964 0.756979 0.386847 0.054 Uiso 1 1 calc GR
H27C H 0.781526 0.747457 0.482112 0.054 Uiso 1 1 calc GR
C28 C 0.7064(3) 0.87366(14) 0.3066(2) 0.0316(6) Uani 1 1 d .
H28A H 0.620120 0.898370 0.272829 0.047 Uiso 1 1 calc GR
H28B H 0.751318 0.848896 0.258097 0.047 Uiso 1 1 calc GR
H28C H 0.772678 0.909303 0.342634 0.047 Uiso 1 1 calc GR

loop_
_atom_site_aniso_label
_atom_site_aniso_U_11
_atom_site_aniso_U_22
_atom_site_aniso_U_33
_atom_site_aniso_U_23
_atom_site_aniso_U_13
_atom_site_aniso_U_12
O1 0.0261(10) 0.0266(9) 0.0360(10) 0.0046(8) -0.0054(8) 0.0004(7)
O2 0.0490(12) 0.0398(10) 0.0177(9) 0.0045(8) 0.0006(8) 0.0014(9)
N1 0.0202(9) 0.0163(9) 0.0114(9) 0.0009(7) -0.0008(7) 0.0010(7)
C1 0.0192(11) 0.0182(10) 0.0137(10) 0.0007(8) 0.0009(9) 0.0015(9)
C2 0.0325(14) 0.0164(10) 0.0194(12) 0.0028(9) -0.0057(10) -0.0024(10)
C3 0.0236(12) 0.0173(10) 0.0161(10) 0.0013(9) -0.0012(9) -0.0024(9)
C4 0.0285(13) 0.0176(10) 0.0165(11) 0.0013(9) -0.0027(9) -0.0002(9)
C5 0.0229(12) 0.0185(10) 0.0129(10) 0.0015(8) -0.0008(9) 0.0014(9)
C6 0.0232(12) 0.0251(11) 0.0206(11) -0.0018(9) -0.0020(10) 0.0047(10)
C7 0.0270(13) 0.0311(12) 0.0182(11) 0.0041(10) 0.0030(10) -0.0009(10)
C8 0.0253(12) 0.0213(11) 0.0199(11) -0.0004(9) 0.0013(10) -0.0018(9)
C9 0.0314(13) 0.0208(11) 0.0207(12) 0.0033(9) 0.0014(10) -0.0001(10)
C10 0.0299(13) 0.0207(11) 0.0246(12) 0.0016(10) 0.0040(11) 0.0011(10)
C11 0.0269(13) 0.0226(11) 0.0215(12) -0.0013(9) 0.0013(10) 0.0005(10)
C12 0.0282(13) 0.0236(11) 0.0184(11) 0.0004(9) 0.0023(10) -0.0039(10)
C13 0.0294(14) 0.0261(12) 0.0318(14) 0.0013(10) 0.0070(11) 0.0013(10)
C14 0.0335(15) 0.0412(15) 0.0364(15) -0.0091(12) 0.0113(12) -0.0032(12)
C15 0.0272(14) 0.0459(15) 0.0309(14) 0.0051(12) 0.0009(11) -0.0016(12)
C16 0.0331(14) 0.0273(12) 0.0307(13) -0.0018(11) 0.0089(11) 0.0016(11)
C17 0.0224(12) 0.0149(10) 0.0150(10) 0.0008(8) -0.0029(9) 0.0014(9)
C18 0.0230(12) 0.0162(10) 0.0195(11) 0.0019(9) -0.0006(9) -0.0009(9)
C19 0.0229(12) 0.0231(11) 0.0227(12) 0.0013(10) -0.0030(10) -0.0027(9)
C20 0.0339(14) 0.0212(11) 0.0202(12) 0.0004(10) -0.0051(10) -0.0026(10)
C21 0.0324(14) 0.0210(11) 0.0162(11) -0.0009(9) 0.0013(10) 0.0000(10)
C22 0.0278(13) 0.0199(11) 0.0147(11) 0.0023(9) 0.0004(9) 0.0011(9)
C23 0.0313(13) 0.0284(12) 0.0198(12) -0.0069(10) 0.0066(10) -0.0044(10)
C24 0.0328(14) 0.0383(14) 0.0314(14) -0.0118(12) 0.0073(12) -0.0002(12)
C25 0.0506(17) 0.0350(14) 0.0223(12) -0.0050(11) 0.0159(12) -0.0086(13)
C26 0.0220(12) 0.0238(12) 0.0310(13) -0.0003(10) 0.0043(10) -0.0025(10)
C27 0.0224(13) 0.0292(13) 0.0543(18) -0.0016(12) 0.0028(12) 0.0014(11)
C28 0.0324(14) 0.0312(13) 0.0324(14) -0.0003(11) 0.0096(12) -0.0065(11)

loop_
_atom_type_symbol
_atom_type_description
_atom_type_scat_dispersion_real
_atom_type_scat_dispersion_imag
_atom_type_scat_source
C C 0.0181 0.0091 'International Tables Vol C Tables 4.2.6.8 and 6.1.1.4'
H H 0.0000 0.0000 'International Tables Vol C Tables 4.2.6.8 and 6.1.1.4'
N N 0.0311 0.0180 'International Tables Vol C Tables 4.2.6.8 and 6.1.1.4'
O O 0.0492 0.0322 'International Tables Vol C Tables 4.2.6.8 and 6.1.1.4'

loop_
_geom_angle_atom_site_label_1
_geom_angle_atom_site_label_2
_geom_angle_atom_site_label_3
_geom_angle
C1 N1 C5 114.16(17)
C1 N1 C17 122.68(17)
C17 N1 C5 123.11(16)
N1 C1 C2 119.52(19)
N1 C1 C3 112.86(18)
C3 C1 C2 127.22(18)
O1 C2 C1 112.0(2)
O2 C2 O1 131.8(2)
O2 C2 C1 116.2(2)
C1 C3 C4 102.30(17)
C1 C3 C8 117.31(19)
C1 C3 C12 108.53(19)
C4 C3 C8 111.90(19)
C4 C3 C12 108.09(18)
C8 C3 C12 108.28(18)
C3 C4 H4A 109.9
C3 C4 H4B 109.9
H4A C4 H4B 108.3
C5 C4 C3 109.12(17)
C5 C4 H4A 109.9
C5 C4 H4B 109.9
C4 C5 N1 101.38(16)
C6 C5 N1 110.78(18)
C6 C5 C4 112.7(2)
C6 C5 C7 109.01(19)
C7 C5 N1 110.87(18)
C7 C5 C4 112.00(19)
C5 C6 H6A 109.5
C5 C6 H6B 109.5
C5 C6 H6C 109.5
H6A C6 H6B 109.5
H6A C6 H6C 109.5
H6B C6 H6C 109.5
C5 C7 H7A 109.5
C5 C7 H7B 109.5
C5 C7 H7C 109.5
H7A C7 H7B 109.5
H7A C7 H7C 109.5
H7B C7 H7C 109.5
C3 C8 H8 104.2
C9 C8 C3 112.5(2)
C9 C8 H8 104.2
C9 C8 C13 113.5(2)
C13 C8 C3 116.57(19)
C13 C8 H8 104.2
C8 C9 H9A 109.3
C8 C9 H9B 109.3
H9A C9 H9B 108.0
C10 C9 C8 111.4(2)
C10 C9 H9A 109.3
C10 C9 H9B 109.3
C9 C10 H10A 109.5
C9 C10 H10B 109.5
C9 C10 C11 110.8(2)
H10A C10 H10B 108.1
C11 C10 H10A 109.5
C11 C10 H10B 109.5
C10 C11 H11 108.5
C12 C11 C10 109.9(2)
C12 C11 H11 108.5
C16 C11 C10 111.3(2)
C16 C11 H11 108.5
C16 C11 C12 110.1(2)
C3 C12 H12A 107.9
C3 C12 H12B 107.9
C11 C12 C3 117.44(19)
C11 C12 H12A 107.9
C11 C12 H12B 107.9
H12A C12 H12B 107.2
C8 C13 H13 107.7
C14 C13 C8 115.1(2)
C14 C13 H13 107.7
C14 C13 C15 108.2(2)
C15 C13 C8 110.2(2)
C15 C13 H13 107.7
C13 C14 H14A 109.5
C13 C14 H14B 109.5
C13 C14 H14C 109.5
H14A C14 H14B 109.5
H14A C14 H14C 109.5
H14B C14 H14C 109.5
C13 C15 H15A 109.5
C13 C15 H15B 109.5
C13 C15 H15C 109.5
H15A C15 H15B 109.5
H15A C15 H15C 109.5
H15B C15 H15C 109.5
C11 C16 H16A 109.5
C11 C16 H16B 109.5
C11 C16 H16C 109.5
H16A C16 H16B 109.5
H16A C16 H16C 109.5
H16B C16 H16C 109.5
C18 C17 N1 119.2(2)
C18 C17 C22 122.7(2)
C22 C17 N1 118.0(2)
C17 C18 C19 117.0(2)
C17 C18 C26 126.1(2)
C19 C18 C26 117.0(2)
C18 C19 H19 119.3
C20 C19 C18 121.5(2)
C20 C19 H19 119.3
C19 C20 H20 119.9
C19 C20 C21 120.2(2)
C21 C20 H20 119.9
C20 C21 H21 119.1
C20 C21 C22 121.9(2)
C22 C21 H21 119.1
C17 C22 C23 125.9(2)
C21 C22 C17 116.7(2)
C21 C22 C23 117.4(2)
C22 C23 H23 108.2
C22 C23 C24 111.5(2)
C22 C23 C25 111.0(2)
C24 C23 H23 108.2
C24 C23 C25 109.7(2)
C25 C23 H23 108.2
C23 C24 H24A 109.5
C23 C24 H24B 109.5
C23 C24 H24C 109.5
H24A C24 H24B 109.5
H24A C24 H24C 109.5
H24B C24 H24C 109.5
C23 C25 H25A 109.5
C23 C25 H25B 109.5
C23 C25 H25C 109.5
H25A C25 H25B 109.5
H25A C25 H25C 109.5
H25B C25 H25C 109.5
C18 C26 H26 108.3
C18 C26 C27 111.6(2)
C18 C26 C28 111.9(2)
C27 C26 H26 108.3
C27 C26 C28 108.5(2)
C28 C26 H26 108.3
C26 C27 H27A 109.5
C26 C27 H27B 109.5
C26 C27 H27C 109.5
H27A C27 H27B 109.5
H27A C27 H27C 109.5
H27B C27 H27C 109.5
C26 C28 H28A 109.5
C26 C28 H28B 109.5
C26 C28 H28C 109.5
H28A C28 H28B 109.5
H28A C28 H28C 109.5
H28B C28 H28C 109.5

loop_
_geom_bond_atom_site_label_1
_geom_bond_atom_site_label_2
_geom_bond_distance
O1 C2 1.242(3)
O2 C2 1.232(3)
N1 C1 1.300(3)
N1 C5 1.537(3)
N1 C17 1.470(3)
C1 C2 1.540(3)
C1 C3 1.516(3)
C3 C4 1.557(3)
C3 C8 1.563(3)
C3 C12 1.585(3)
C4 H4A 0.9900
C4 H4B 0.9900
C4 C5 1.534(3)
C5 C6 1.519(3)
C5 C7 1.520(3)
C6 H6A 0.9800
C6 H6B 0.9800
C6 H6C 0.9800
C7 H7A 0.9800
C7 H7B 0.9800
C7 H7C 0.9800
C8 H8 1.0000
C8 C9 1.532(3)
C8 C13 1.544(4)
C9 H9A 0.9900
C9 H9B 0.9900
C9 C10 1.518(4)
C10 H10A 0.9900
C10 H10B 0.9900
C10 C11 1.527(3)
C11 H11 1.0000
C11 C12 1.523(3)
C11 C16 1.522(4)
C12 H12A 0.9900
C12 H12B 0.9900
C13 H13 1.0000
C13 C14 1.528(4)
C13 C15 1.532(4)
C14 H14A 0.9800
C14 H14B 0.9800
C14 H14C 0.9800
C15 H15A 0.9800
C15 H15B 0.9800
C15 H15C 0.9800
C16 H16A 0.9800
C16 H16B 0.9800
C16 H16C 0.9800
C17 C18 1.406(3)
C17 C22 1.410(3)
C18 C19 1.408(3)
C18 C26 1.521(3)
C19 H19 0.9500
C19 C20 1.375(4)
C20 H20 0.9500
C20 C21 1.377(4)
C21 H21 0.9500
C21 C22 1.402(3)
C22 C23 1.522(4)
C23 H23 1.0000
C23 C24 1.536(4)
C23 C25 1.540(3)
C24 H24A 0.9800
C24 H24B 0.9800
C24 H24C 0.9800
C25 H25A 0.9800
C25 H25B 0.9800
C25 H25C 0.9800
C26 H26 1.0000
C26 C27 1.530(3)
C26 C28 1.536(3)
C27 H27A 0.9800
C27 H27B 0.9800
C27 H27C 0.9800
C28 H28A 0.9800
C28 H28B 0.9800
C28 H28C 0.9800
